data_2204180
loop_
_publ_author_name
'Fu, Ai-Yun'
'Wang, Da-Qi'
'Shen, Qing-Jun'
'Zhang, Cui-Lan'

_publ_section_title
;Bis(\m-<i>N</i>-acetyl-<i>N</i>-phenylglycinato-\k^2^<i>O</i>:<i>O</i>')bis[triaqua(1,10-phenanthroline-\k^2^<i>N,N</i>')lanthanum(III)]
 bis(<i>N</i>-acetyl-<i>N</i>-phenylglycinate) dinitrate dihydrate
;
_journal_issue 9
_journal_name_full 'Acta Crystallographica Section E'
_journal_page_first m1337
_journal_page_last m1339
_journal_paper_doi 10.1107/S1600536804021002
_journal_volume 60
_journal_year 2004
_chemical_formula_iupac '[La2 (C10 H10 N O3)2 (C12 H8 N2)4 (H2 O)6] (C10 H10 N O3)2 (N O3)2, 2H2 O'
_chemical_formula_moiety 'C68 H64 La2 N10 O12 4+, 2C10 H10 N O3 -, 2N O3 -, 2H2 O'
_chemical_formula_sum 'C88 H88 La2 N14 O26'
_chemical_formula_weight 2035.54
_chemical_name_systematic
;
Bis(\m-N-acetyl-N-phenylglycinato-\k^2^O:O')bis[triaqua(1,10-phenanthroline-
\k^2^N,N')lanthanum(III)] bis(\m-N-acetyl-N-phenylglycinate) dinitrate
dihydrate
;
_space_group_IT_number 2
_symmetry_cell_setting triclinic
_symmetry_space_group_name_Hall '-P 1'
_symmetry_space_group_name_H-M 'P -1'
_atom_sites_solution_hydrogens mixed
_atom_sites_solution_primary direct
_atom_sites_solution_secondary difmap
_audit_creation_method SHELXL-97
_cell_angle_alpha 66.966(2)
_cell_angle_beta 86.448(2)
_cell_angle_gamma 79.303(2)
_cell_formula_units_Z 1
_cell_length_a 11.4722(19)
_cell_length_b 14.271(2)
_cell_length_c 14.986(2)
_cell_measurement_reflns_used 6354
_cell_measurement_temperature 298(2)
_cell_measurement_theta_max 27.838
_cell_measurement_theta_min 2.347
_cell_volume 2218.5(6)
_computing_cell_refinement 'SAINT (Bruker, 1997)'
_computing_data_collection 'SMART (Bruker, 1997)'
_computing_data_reduction SAINT
_computing_molecular_graphics 'SHELXTL (Bruker, 1997b)'
_computing_publication_material SHELXTL
_computing_structure_refinement 'SHELXL97 (Sheldrick, 1997)'
_computing_structure_solution 'SHELXS97 (Sheldrick, 1997)'
_diffrn_ambient_temperature 298(2)
_diffrn_measured_fraction_theta_full 0.986
_diffrn_measured_fraction_theta_max 0.986
_diffrn_measurement_device_type 'Bruker SMART CCD area-detector'
_diffrn_measurement_method '\f and \w'
_diffrn_radiation_monochromator graphite
_diffrn_radiation_source 'fine-focus sealed tube'
_diffrn_radiation_type MoK\a
_diffrn_radiation_wavelength 0.71073
_diffrn_reflns_av_R_equivalents 0.0174
_diffrn_reflns_av_sigmaI/netI 0.0384
_diffrn_reflns_limit_h_max 13
_diffrn_reflns_limit_h_min -13
_diffrn_reflns_limit_k_max 16
_diffrn_reflns_limit_k_min -16
_diffrn_reflns_limit_l_max 17
_diffrn_reflns_limit_l_min -14
_diffrn_reflns_number 11765
_diffrn_reflns_theta_full 25.03
_diffrn_reflns_theta_max 25.03
_diffrn_reflns_theta_min 1.69
_diffrn_standards_decay_% 0
_exptl_absorpt_coefficient_mu 1.036
_exptl_absorpt_correction_T_max 0.828
_exptl_absorpt_correction_T_min 0.653
_exptl_absorpt_correction_type multi-scan
_exptl_absorpt_process_details '(SADABS; Siemens, 1996)'
_exptl_crystal_colour yellow
_exptl_crystal_density_diffrn 1.524
_exptl_crystal_density_method 'not measured'
_exptl_crystal_description block
_exptl_crystal_F_000 1036
_exptl_crystal_size_max 0.45
_exptl_crystal_size_mid 0.37
_exptl_crystal_size_min 0.19
_refine_diff_density_max 0.820
_refine_diff_density_min -0.453
_refine_ls_extinction_method none
_refine_ls_goodness_of_fit_ref 1.006
_refine_ls_hydrogen_treatment mixed
_refine_ls_matrix_type full
_refine_ls_number_parameters 610
_refine_ls_number_reflns 7742
_refine_ls_number_restraints 12
_refine_ls_restrained_S_all 1.005
_refine_ls_R_factor_all 0.0415
_refine_ls_R_factor_gt 0.0317
_refine_ls_shift/su_max 0.001
_refine_ls_shift/su_mean 0.000
_refine_ls_structure_factor_coef Fsqd
_refine_ls_weighting_details 'calc w = 1/[\s^2^(Fo^2^)+(0.0434P)^2^+1.4707P] where P = (Fo^2^+2Fc^2^)/3'
_refine_ls_weighting_scheme calc
_refine_ls_wR_factor_gt 0.0753
_refine_ls_wR_factor_ref 0.0833
_reflns_number_gt 6642
_reflns_number_total 7742
_reflns_threshold_expression I>2\s(I)
_cod_data_source_file hb6082.cif
_cod_data_source_block I
_cod_depositor_comments
;
The following automatic conversions were performed:
'_symmetry_cell_setting' value 'Triclinic' changed to 'triclinic'
according to '/home/saulius/struct/CIF-dictionaries/cif_core.dic'
dictionary named 'cif_core.dic' version 2.4.1 from 2010-06-29.

Automatic conversion script
Id: cif_fix_enum 1527 2010-12-29 10:47:43Z saulius 

The following automatic conversions were performed:

'_symmetry_cell_setting' value 'Triclinic' changed to 'triclinic'
according to /home/saulius/struct/CIF-dictionaries/cif_core.dic
dictionary named 'cif_core.dic' version 2.4.1 from 2010-06-29.

Automatic conversion script
Id: cif_fix_values 1715 2011-07-08 13:25:40Z adriana 

The following automatic conversions were performed:

'_atom_sites_solution_hydrogens' value 'difmap and geom' was changed
to 'mixed'.

Automatic conversion script
Id: cif_fix_values 6452 2018-10-05 10:23:21Z andrius 
;
_cod_original_cell_volume 2218.6(6)
_cod_database_code 2204180
_cod_database_fobs_code 2204180

loop_
_symmetry_equiv_pos_as_xyz
'x, y, z'
'-x, -y, -z'

loop_
_atom_site_label
_atom_site_fract_x
_atom_site_fract_y
_atom_site_fract_z
_atom_site_U_iso_or_equiv
_atom_site_adp_type
_atom_site_calc_flag
_atom_site_refinement_flags
_atom_site_occupancy
_atom_site_type_symbol
La1 0.879649(16) 0.170938(14) 0.150180(13) 0.02839(7) Uani d . 1 La
N1 1.0577(2) -0.2468(2) 0.16427(19) 0.0352(6) Uani d . 1 N
N2 0.9673(3) 0.0224(2) 0.3227(2) 0.0380(7) Uani d . 1 N
N3 1.1205(2) 0.1005(2) 0.17514(19) 0.0340(6) Uani d . 1 N
N4 0.7033(3) 0.2232(2) 0.0147(2) 0.0423(7) Uani d . 1 N
N5 0.7743(3) 0.3805(2) 0.0481(2) 0.0441(7) Uani d . 1 N
N6 0.3312(2) 0.2135(2) 0.40713(19) 0.0326(6) Uani d . 1 N
N7 0.2182(3) 0.5549(2) 0.6955(2) 0.0416(7) Uani d . 1 N
O1 0.9291(2) 0.02147(17) 0.10807(17) 0.0406(6) Uani d . 1 O
O2 0.8432(2) -0.1170(2) 0.1682(2) 0.0564(7) Uani d . 1 O
O3 1.0306(2) -0.23997(18) 0.01428(16) 0.0374(5) Uani d . 1 O
O4 0.7284(2) 0.05162(19) 0.21712(19) 0.0435(6) Uani d D 1 O
O5 0.7396(2) 0.2262(2) 0.2606(2) 0.0496(7) Uani d D 1 O
O6 0.9854(2) 0.2713(2) 0.2185(2) 0.0459(6) Uani d D 1 O
O7 0.5632(2) 0.03808(19) 0.34780(19) 0.0509(7) Uani d . 1 O
O8 0.5170(2) 0.2097(2) 0.2835(2) 0.0510(7) Uani d . 1 O
O9 0.2104(2) 0.2224(2) 0.29035(19) 0.0504(7) Uani d . 1 O
O10 0.2875(3) 0.6159(3) 0.6730(3) 0.0955(12) Uani d . 1 O
O11 0.1137(3) 0.5849(3) 0.7068(3) 0.0861(11) Uani d . 1 O
O12 0.2540(4) 0.4658(3) 0.7045(3) 0.0894(11) Uani d . 1 O
O13 0.7605(3) 0.7268(3) 0.1313(2) 0.0764(10) Uani d D 1 O
C1 0.9296(3) -0.0742(3) 0.1367(2) 0.0357(8) Uani d . 1 C
C2 1.0506(3) -0.1351(2) 0.1284(3) 0.0372(8) Uani d . 1 C
H2A 1.0732 -0.1103 0.0608 0.045 Uiso calc R 1 H
H2B 1.1081 -0.1205 0.1638 0.045 Uiso calc R 1 H
C3 1.0436(3) -0.2918(2) 0.1030(2) 0.0332(7) Uani d . 1 C
C4 1.0443(4) -0.4055(3) 0.1437(3) 0.0469(9) Uani d . 1 C
H4A 1.0551 -0.4325 0.2128 0.070 Uiso calc R 1 H
H4B 1.1080 -0.4386 0.1158 0.070 Uiso calc R 1 H
H4C 0.9702 -0.4184 0.1286 0.070 Uiso calc R 1 H
C5 1.0857(3) -0.3050(3) 0.2657(2) 0.0407(8) Uani d . 1 C
C6 1.2011(4) -0.3463(4) 0.2932(4) 0.0710(13) Uani d . 1 C
H6 1.2603 -0.3373 0.2468 0.085 Uiso calc R 1 H
C7 1.2296(6) -0.4017(5) 0.3902(5) 0.100(2) Uani d . 1 C
H7 1.3082 -0.4306 0.4088 0.120 Uiso calc R 1 H
C8 1.1444(8) -0.4142(5) 0.4581(4) 0.105(2) Uani d . 1 C
H8 1.1640 -0.4512 0.5233 0.126 Uiso calc R 1 H
C9 1.0316(8) -0.3727(5) 0.4306(4) 0.115(3) Uani d . 1 C
H9 0.9734 -0.3809 0.4777 0.138 Uiso calc R 1 H
C10 0.9986(5) -0.3176(4) 0.3335(3) 0.0796(16) Uani d . 1 C
H10 0.9195 -0.2902 0.3154 0.096 Uiso calc R 1 H
C11 1.1968(3) 0.1391(3) 0.1066(3) 0.0464(9) Uani d . 1 C
H11 1.1671 0.1926 0.0493 0.056 Uiso calc R 1 H
C12 1.3191(3) 0.1044(4) 0.1152(3) 0.0567(11) Uani d . 1 C
H12 1.3691 0.1353 0.0653 0.068 Uiso calc R 1 H
C13 1.3639(3) 0.0249(4) 0.1976(3) 0.0562(11) Uani d . 1 C
H13 1.4452 0.0006 0.2048 0.067 Uiso calc R 1 H
C14 1.2872(3) -0.0203(3) 0.2717(3) 0.0428(9) Uani d . 1 C
C15 1.1650(3) 0.0207(2) 0.2584(2) 0.0340(8) Uani d . 1 C
C16 1.0849(3) -0.0208(3) 0.3349(2) 0.0356(8) Uani d . 1 C
C17 1.1290(4) -0.1043(3) 0.4210(3) 0.0472(9) Uani d . 1 C
C18 1.0479(4) -0.1411(3) 0.4948(3) 0.0617(12) Uani d . 1 C
H18 1.0735 -0.1970 0.5519 0.074 Uiso calc R 1 H
C19 0.9325(4) -0.0955(3) 0.4829(3) 0.0592(11) Uani d . 1 C
H19 0.8787 -0.1181 0.5324 0.071 Uiso calc R 1 H
C20 0.8953(4) -0.0143(3) 0.3957(3) 0.0488(10) Uani d . 1 C
H20 0.8155 0.0158 0.3882 0.059 Uiso calc R 1 H
C21 1.3284(4) -0.1045(3) 0.3600(3) 0.0588(11) Uani d . 1 C
H21 1.4090 -0.1317 0.3685 0.071 Uiso calc R 1 H
C22 1.2532(4) -0.1449(3) 0.4308(3) 0.0634(12) Uani d . 1 C
H22 1.2823 -0.2003 0.4872 0.076 Uiso calc R 1 H
C23 0.6688(4) 0.1486(4) -0.0029(3) 0.0532(10) Uani d . 1 C
H23 0.7061 0.0808 0.0311 0.064 Uiso calc R 1 H
C24 0.5796(4) 0.1658(5) -0.0697(3) 0.0707(14) Uani d . 1 C
H24 0.5578 0.1107 -0.0792 0.085 Uiso calc R 1 H
C25 0.5254(4) 0.2638(5) -0.1201(4) 0.0754(15) Uani d . 1 C
H25 0.4655 0.2767 -0.1646 0.091 Uiso calc R 1 H
C26 0.5592(3) 0.3458(4) -0.1055(3) 0.0605(12) Uani d . 1 C
C27 0.6500(3) 0.3224(3) -0.0361(3) 0.0437(9) Uani d . 1 C
C28 0.6877(3) 0.4044(3) -0.0196(3) 0.0448(9) Uani d . 1 C
C29 0.6364(4) 0.5080(3) -0.0762(3) 0.0594(12) Uani d . 1 C
C30 0.6769(5) 0.5862(4) -0.0602(4) 0.0777(16) Uani d . 1 C
H30 0.6452 0.6550 -0.0960 0.093 Uiso calc R 1 H
C31 0.7621(5) 0.5624(3) 0.0072(4) 0.0780(15) Uani d . 1 C
H31 0.7897 0.6142 0.0183 0.094 Uiso calc R 1 H
C32 0.8081(5) 0.4576(3) 0.0603(3) 0.0634(12) Uani d . 1 C
H32 0.8661 0.4420 0.1071 0.076 Uiso calc R 1 H
C33 0.5090(4) 0.4518(5) -0.1596(4) 0.0828(17) Uani d . 1 C
H33 0.4499 0.4675 -0.2056 0.099 Uiso calc R 1 H
C34 0.5453(4) 0.5279(4) -0.1454(3) 0.0784(17) Uani d . 1 C
H34 0.5106 0.5960 -0.1814 0.094 Uiso calc R 1 H
C35 0.5015(3) 0.1220(3) 0.3410(2) 0.0365(8) Uani d . 1 C
C36 0.3972(3) 0.1140(3) 0.4110(2) 0.0356(8) Uani d . 1 C
H36A 0.3431 0.0769 0.3967 0.043 Uiso calc R 1 H
H36B 0.4272 0.0736 0.4766 0.043 Uiso calc R 1 H
C37 0.2425(3) 0.2629(3) 0.3418(2) 0.0359(8) Uani d . 1 C
C38 0.1817(4) 0.3676(3) 0.3354(3) 0.0587(11) Uani d . 1 C
H38A 0.1208 0.3945 0.2862 0.088 Uiso calc R 1 H
H38B 0.2384 0.4133 0.3192 0.088 Uiso calc R 1 H
H38C 0.1467 0.3622 0.3968 0.088 Uiso calc R 1 H
C39 0.3702(3) 0.2579(3) 0.4690(3) 0.0360(8) Uani d . 1 C
C40 0.4537(3) 0.3206(3) 0.4380(3) 0.0451(9) Uani d . 1 C
H40 0.4869 0.3341 0.3770 0.054 Uiso calc R 1 H
C41 0.4890(4) 0.3641(3) 0.4980(3) 0.0554(11) Uani d . 1 C
H41 0.5451 0.4074 0.4771 0.066 Uiso calc R 1 H
C42 0.4401(4) 0.3426(4) 0.5887(4) 0.0672(13) Uani d . 1 C
H42 0.4633 0.3718 0.6289 0.081 Uiso calc R 1 H
C43 0.3585(4) 0.2792(4) 0.6198(3) 0.0708(14) Uani d . 1 C
H43 0.3258 0.2658 0.6810 0.085 Uiso calc R 1 H
C44 0.3234(4) 0.2342(3) 0.5609(3) 0.0546(10) Uani d . 1 C
H44 0.2695 0.1890 0.5831 0.065 Uiso calc R 1 H
H1 0.751(3) -0.0094(16) 0.212(3) 0.065 Uiso d D 1 H
H2 0.670(3) 0.045(3) 0.261(2) 0.065 Uiso d D 1 H
H3 0.6620(13) 0.222(3) 0.261(3) 0.065 Uiso d D 1 H
H4 0.746(3) 0.276(2) 0.282(3) 0.065 Uiso d D 1 H
H5 0.946(3) 0.307(3) 0.252(3) 0.065 Uiso d D 1 H
H14 1.0631(10) 0.261(3) 0.231(3) 0.065 Uiso d D 1 H
H15 0.759(4) 0.6698(19) 0.1859(18) 0.065 Uiso d D 1 H
H16 0.800(3) 0.769(2) 0.145(3) 0.065 Uiso d D 1 H

loop_
_atom_site_aniso_label
_atom_site_aniso_U_11
_atom_site_aniso_U_22
_atom_site_aniso_U_33
_atom_site_aniso_U_12
_atom_site_aniso_U_13
_atom_site_aniso_U_23
La1 0.02920(11) 0.02427(11) 0.02977(11) -0.00269(7) -0.00187(7) -0.00899(8)
N1 0.0427(17) 0.0271(15) 0.0305(15) -0.0004(12) 0.0015(12) -0.0083(12)
N2 0.0383(16) 0.0380(17) 0.0313(16) -0.0072(13) -0.0011(13) -0.0062(13)
N3 0.0333(15) 0.0346(16) 0.0308(15) -0.0042(12) 0.0008(12) -0.0101(13)
N4 0.0360(16) 0.0491(19) 0.0423(18) -0.0065(14) -0.0055(13) -0.0176(15)
N5 0.057(2) 0.0328(16) 0.0383(17) 0.0028(14) -0.0074(15) -0.0131(14)
N6 0.0285(14) 0.0318(15) 0.0370(16) -0.0002(12) -0.0029(12) -0.0147(13)
N7 0.0463(19) 0.0423(19) 0.0415(18) -0.0048(15) -0.0011(14) -0.0231(15)
O1 0.0532(15) 0.0238(12) 0.0443(14) -0.0066(11) 0.0082(11) -0.0138(11)
O2 0.0444(16) 0.0345(14) 0.090(2) -0.0119(12) 0.0150(14) -0.0232(14)
O3 0.0424(14) 0.0340(13) 0.0286(13) -0.0044(10) -0.0009(10) -0.0054(10)
O4 0.0432(15) 0.0385(14) 0.0546(17) -0.0132(12) 0.0149(12) -0.0235(13)
O5 0.0428(15) 0.0471(16) 0.0686(19) -0.0128(13) 0.0161(13) -0.0330(14)
O6 0.0351(14) 0.0517(16) 0.0611(17) -0.0026(12) -0.0093(12) -0.0335(14)
O7 0.0471(15) 0.0399(15) 0.0559(17) 0.0029(12) 0.0140(12) -0.0148(13)
O8 0.0431(15) 0.0371(15) 0.0614(18) -0.0052(12) 0.0154(13) -0.0099(13)
O9 0.0430(15) 0.0604(17) 0.0529(17) -0.0057(13) -0.0111(12) -0.0273(14)
O10 0.087(3) 0.095(3) 0.134(4) -0.050(2) 0.033(2) -0.065(3)
O11 0.052(2) 0.114(3) 0.120(3) -0.0082(19) 0.0111(19) -0.080(3)
O12 0.119(3) 0.048(2) 0.103(3) 0.004(2) -0.013(2) -0.0367(19)
O13 0.083(2) 0.083(3) 0.071(2) -0.039(2) 0.0004(19) -0.0278(19)
C1 0.044(2) 0.0305(19) 0.0320(19) -0.0033(16) 0.0029(15) -0.0131(15)
C2 0.044(2) 0.0288(18) 0.037(2) -0.0071(15) 0.0073(15) -0.0112(15)
C3 0.0329(18) 0.0280(17) 0.0315(19) -0.0006(14) 0.0023(14) -0.0063(15)
C4 0.064(3) 0.0290(19) 0.043(2) -0.0081(17) -0.0013(18) -0.0082(16)
C5 0.055(2) 0.0328(19) 0.0330(19) -0.0067(17) -0.0024(17) -0.0120(16)
C6 0.058(3) 0.081(3) 0.063(3) -0.012(3) -0.015(2) -0.014(3)
C7 0.113(5) 0.094(5) 0.084(4) -0.020(4) -0.058(4) -0.013(4)
C8 0.196(8) 0.072(4) 0.042(3) -0.018(5) -0.042(4) -0.012(3)
C9 0.180(7) 0.096(5) 0.037(3) 0.005(5) 0.023(4) -0.007(3)
C10 0.084(4) 0.085(4) 0.040(3) 0.011(3) 0.015(2) -0.005(2)
C11 0.042(2) 0.052(2) 0.038(2) -0.0059(18) 0.0009(17) -0.0112(18)
C12 0.040(2) 0.078(3) 0.054(3) -0.016(2) 0.0110(19) -0.026(2)
C13 0.033(2) 0.074(3) 0.067(3) 0.003(2) -0.005(2) -0.038(3)
C14 0.038(2) 0.039(2) 0.051(2) 0.0039(16) -0.0086(17) -0.0211(18)
C15 0.0350(18) 0.0283(17) 0.039(2) -0.0001(14) -0.0072(15) -0.0147(15)
C16 0.0395(19) 0.0285(17) 0.0354(19) -0.0033(15) -0.0068(15) -0.0089(15)
C17 0.055(2) 0.034(2) 0.044(2) -0.0044(18) -0.0121(18) -0.0052(17)
C18 0.081(3) 0.047(2) 0.042(2) -0.020(2) -0.013(2) 0.0054(19)
C19 0.069(3) 0.061(3) 0.039(2) -0.029(2) 0.003(2) -0.004(2)
C20 0.047(2) 0.054(2) 0.038(2) -0.0140(19) 0.0038(17) -0.0080(18)
C21 0.044(2) 0.055(3) 0.069(3) 0.012(2) -0.018(2) -0.021(2)
C22 0.065(3) 0.045(2) 0.060(3) 0.006(2) -0.025(2) -0.001(2)
C23 0.047(2) 0.065(3) 0.055(3) -0.014(2) -0.0007(19) -0.029(2)
C24 0.058(3) 0.107(4) 0.063(3) -0.035(3) -0.001(2) -0.042(3)
C25 0.046(3) 0.125(5) 0.057(3) -0.017(3) -0.014(2) -0.035(3)
C26 0.034(2) 0.092(4) 0.043(2) 0.003(2) -0.0053(18) -0.019(2)
C27 0.0278(18) 0.060(3) 0.0324(19) 0.0044(17) -0.0001(15) -0.0123(18)
C28 0.041(2) 0.047(2) 0.033(2) 0.0101(17) 0.0019(16) -0.0085(17)
C29 0.063(3) 0.051(3) 0.040(2) 0.020(2) 0.004(2) -0.006(2)
C30 0.111(4) 0.039(3) 0.056(3) 0.020(3) 0.002(3) -0.004(2)
C31 0.127(5) 0.036(2) 0.066(3) -0.006(3) -0.003(3) -0.018(2)
C32 0.098(4) 0.036(2) 0.051(3) -0.003(2) -0.012(2) -0.013(2)
C33 0.048(3) 0.115(5) 0.055(3) 0.020(3) -0.020(2) -0.013(3)
C34 0.066(3) 0.078(4) 0.050(3) 0.033(3) -0.009(2) -0.001(3)
C35 0.0288(17) 0.041(2) 0.038(2) -0.0035(15) -0.0004(14) -0.0139(17)
C36 0.0340(18) 0.0334(18) 0.0369(19) -0.0019(15) 0.0004(15) -0.0127(15)
C37 0.0308(18) 0.0358(19) 0.0375(19) -0.0066(15) 0.0012(15) -0.0103(16)
C38 0.054(3) 0.042(2) 0.071(3) 0.0104(19) -0.022(2) -0.017(2)
C39 0.0307(18) 0.0369(19) 0.042(2) 0.0033(15) -0.0046(15) -0.0199(16)
C40 0.044(2) 0.046(2) 0.048(2) -0.0096(17) -0.0045(17) -0.0188(18)
C41 0.050(2) 0.048(2) 0.075(3) -0.0070(19) -0.012(2) -0.030(2)
C42 0.064(3) 0.082(3) 0.073(3) 0.001(3) -0.017(2) -0.053(3)
C43 0.068(3) 0.106(4) 0.059(3) -0.016(3) 0.009(2) -0.055(3)
C44 0.052(2) 0.070(3) 0.050(2) -0.015(2) 0.0090(19) -0.033(2)

loop_
_atom_type_symbol
_atom_type_description
_atom_type_scat_dispersion_real
_atom_type_scat_dispersion_imag
_atom_type_scat_source
C C 0.0033 0.0016 'International Tables Vol C Tables 4.2.6.8 and 6.1.1.4'
H H 0.0000 0.0000 'International Tables Vol C Tables 4.2.6.8 and 6.1.1.4'
N N 0.0061 0.0033 'International Tables Vol C Tables 4.2.6.8 and 6.1.1.4'
La La -0.2871 2.4523 'International Tables Vol C Tables 4.2.6.8 and 6.1.1.4'
O O 0.0106 0.0060 'International Tables Vol C Tables 4.2.6.8 and 6.1.1.4'

loop_
_geom_angle_atom_site_label_1
_geom_angle_atom_site_label_2
_geom_angle_atom_site_label_3
_geom_angle_site_symmetry_1
_geom_angle_site_symmetry_3
_geom_angle
O1 La1 O5 . . 136.86(9)
O1 La1 O3 . 2_755 76.41(8)
O5 La1 O3 . 2_755 141.59(8)
O1 La1 O4 . . 68.90(8)
O5 La1 O4 . . 68.75(8)
O3 La1 O4 2_755 . 131.56(8)
O1 La1 O6 . . 137.74(8)
O5 La1 O6 . . 72.64(9)
O3 La1 O6 2_755 . 94.25(8)
O4 La1 O6 . . 134.11(9)
O1 La1 N2 . . 79.01(8)
O5 La1 N2 . . 81.15(9)
O3 La1 N2 2_755 . 132.32(8)
O4 La1 N2 . . 72.77(9)
O6 La1 N2 . . 77.72(9)
O1 La1 N4 . . 81.82(9)
O5 La1 N4 . . 91.60(9)
O3 La1 N4 2_755 . 72.15(8)
O4 La1 N4 . . 70.39(9)
O6 La1 N4 . . 135.01(9)
N2 La1 N4 . . 142.56(9)
O1 La1 N3 . . 71.44(8)
O5 La1 N3 . . 127.88(9)
O3 La1 N3 2_755 . 73.48(8)
O4 La1 N3 . . 122.56(8)
O6 La1 N3 . . 66.42(8)
N2 La1 N3 . . 60.12(8)
N4 La1 N3 . . 140.38(8)
O1 La1 N5 . . 134.17(8)
O5 La1 N5 . . 71.85(9)
O3 La1 N5 2_755 . 69.94(8)
O4 La1 N5 . . 113.09(9)
O6 La1 N5 . . 76.00(9)
N2 La1 N5 . . 146.76(8)
N4 La1 N5 . . 59.01(9)
N3 La1 N5 . . 124.35(9)
C3 N1 C5 . . 122.8(3)
C3 N1 C2 . . 120.2(3)
C5 N1 C2 . . 117.0(3)
C20 N2 C16 . . 117.9(3)
C20 N2 La1 . . 120.5(2)
C16 N2 La1 . . 121.4(2)
C11 N3 C15 . . 117.5(3)
C11 N3 La1 . . 122.0(2)
C15 N3 La1 . . 120.5(2)
C23 N4 C27 . . 118.2(3)
C23 N4 La1 . . 118.6(3)
C27 N4 La1 . . 123.2(2)
C32 N5 C28 . . 117.4(3)
C32 N5 La1 . . 122.8(3)
C28 N5 La1 . . 119.8(2)
C37 N6 C39 . . 122.8(3)
C37 N6 C36 . . 119.0(3)
C39 N6 C36 . . 118.1(3)
O12 N7 O11 . . 121.0(4)
O12 N7 O10 . . 119.5(4)
O11 N7 O10 . . 119.4(4)
C1 O1 La1 . . 145.1(2)
C3 O3 La1 . 2_755 149.2(2)
La1 O4 H1 . . 113(2)
La1 O4 H2 . . 136(2)
H1 O4 H2 . . 108(2)
La1 O5 H3 . . 121(2)
La1 O5 H4 . . 126(2)
H3 O5 H4 . . 108(2)
La1 O6 H5 . . 121(2)
La1 O6 H14 . . 127(2)
H5 O6 H14 . . 108(2)
H15 O13 H16 . . 108(2)
O2 C1 O1 . . 125.4(3)
O2 C1 C2 . . 121.7(3)
O1 C1 C2 . . 112.9(3)
N1 C2 C1 . . 115.3(3)
N1 C2 H2A . . 108.4
C1 C2 H2A . . 108.4
N1 C2 H2B . . 108.4
C1 C2 H2B . . 108.4
H2A C2 H2B . . 107.5
O3 C3 N1 . . 120.8(3)
O3 C3 C4 . . 120.8(3)
N1 C3 C4 . . 118.3(3)
C3 C4 H4A . . 109.5
C3 C4 H4B . . 109.5
H4A C4 H4B . . 109.5
C3 C4 H4C . . 109.5
H4A C4 H4C . . 109.5
H4B C4 H4C . . 109.5
C6 C5 C10 . . 120.4(4)
C6 C5 N1 . . 118.9(4)
C10 C5 N1 . . 120.7(4)
C5 C6 C7 . . 119.6(5)
C5 C6 H6 . . 120.2
C7 C6 H6 . . 120.2
C8 C7 C6 . . 120.6(6)
C8 C7 H7 . . 119.7
C6 C7 H7 . . 119.7
C9 C8 C7 . . 119.3(5)
C9 C8 H8 . . 120.4
C7 C8 H8 . . 120.4
C8 C9 C10 . . 122.1(6)
C8 C9 H9 . . 119.0
C10 C9 H9 . . 119.0
C5 C10 C9 . . 118.0(5)
C5 C10 H10 . . 121.0
C9 C10 H10 . . 121.0
N3 C11 C12 . . 124.0(4)
N3 C11 H11 . . 118.0
C12 C11 H11 . . 118.0
C13 C12 C11 . . 118.8(4)
C13 C12 H12 . . 120.6
C11 C12 H12 . . 120.6
C12 C13 C14 . . 119.7(4)
C12 C13 H13 . . 120.2
C14 C13 H13 . . 120.2
C13 C14 C15 . . 118.0(3)
C13 C14 C21 . . 122.5(4)
C15 C14 C21 . . 119.5(4)
N3 C15 C14 . . 122.0(3)
N3 C15 C16 . . 118.7(3)
C14 C15 C16 . . 119.3(3)
N2 C16 C17 . . 121.7(3)
N2 C16 C15 . . 118.8(3)
C17 C16 C15 . . 119.5(3)
C18 C17 C16 . . 117.6(4)
C18 C17 C22 . . 123.0(4)
C16 C17 C22 . . 119.4(4)
C19 C18 C17 . . 120.0(4)
C19 C18 H18 . . 120.0
C17 C18 H18 . . 120.0
C18 C19 C20 . . 119.1(4)
C18 C19 H19 . . 120.5
C20 C19 H19 . . 120.5
N2 C20 C19 . . 123.6(4)
N2 C20 H20 . . 118.2
C19 C20 H20 . . 118.2
C22 C21 C14 . . 121.3(4)
C22 C21 H21 . . 119.4
C14 C21 H21 . . 119.4
C21 C22 C17 . . 121.0(4)
C21 C22 H22 . . 119.5
C17 C22 H22 . . 119.5
N4 C23 C24 . . 123.7(4)
N4 C23 H23 . . 118.1
C24 C23 H23 . . 118.1
C25 C24 C23 . . 118.8(5)
C25 C24 H24 . . 120.6
C23 C24 H24 . . 120.6
C24 C25 C26 . . 120.1(4)
C24 C25 H25 . . 120.0
C26 C25 H25 . . 120.0
C25 C26 C27 . . 118.0(4)
C25 C26 C33 . . 122.8(4)
C27 C26 C33 . . 119.1(5)
N4 C27 C26 . . 121.3(4)
N4 C27 C28 . . 119.1(3)
C26 C27 C28 . . 119.6(4)
N5 C28 C29 . . 122.1(4)
N5 C28 C27 . . 118.9(3)
C29 C28 C27 . . 118.9(4)
C30 C29 C28 . . 117.6(4)
C30 C29 C34 . . 122.9(4)
C28 C29 C34 . . 119.5(5)
C31 C30 C29 . . 120.2(4)
C31 C30 H30 . . 119.9
C29 C30 H30 . . 119.9
C30 C31 C32 . . 118.6(5)
C30 C31 H31 . . 120.7
C32 C31 H31 . . 120.7
N5 C32 C31 . . 124.1(4)
N5 C32 H32 . . 117.9
C31 C32 H32 . . 117.9
C34 C33 C26 . . 121.2(5)
C34 C33 H33 . . 119.4
C26 C33 H33 . . 119.4
C33 C34 C29 . . 121.6(5)
C33 C34 H34 . . 119.2
C29 C34 H34 . . 119.2
O7 C35 O8 . . 126.4(3)
O7 C35 C36 . . 115.1(3)
O8 C35 C36 . . 118.5(3)
N6 C36 C35 . . 114.4(3)
N6 C36 H36A . . 108.7
C35 C36 H36A . . 108.7
N6 C36 H36B . . 108.7
C35 C36 H36B . . 108.7
H36A C36 H36B . . 107.6
O9 C37 N6 . . 121.3(3)
O9 C37 C38 . . 121.0(3)
N6 C37 C38 . . 117.6(3)
C37 C38 H38A . . 109.5
C37 C38 H38B . . 109.5
H38A C38 H38B . . 109.5
C37 C38 H38C . . 109.5
H38A C38 H38C . . 109.5
H38B C38 H38C . . 109.5
C40 C39 C44 . . 120.6(3)
C40 C39 N6 . . 120.6(3)
C44 C39 N6 . . 118.8(3)
C39 C40 C41 . . 119.9(4)
C39 C40 H40 . . 120.1
C41 C40 H40 . . 120.1
C42 C41 C40 . . 119.4(4)
C42 C41 H41 . . 120.3
C40 C41 H41 . . 120.3
C43 C42 C41 . . 120.6(4)
C43 C42 H42 . . 119.7
C41 C42 H42 . . 119.7
C42 C43 C44 . . 120.6(4)
C42 C43 H43 . . 119.7
C44 C43 H43 . . 119.7
C39 C44 C43 . . 118.9(4)
C39 C44 H44 . . 120.6
C43 C44 H44 . . 120.6

loop_
_geom_bond_atom_site_label_1
_geom_bond_atom_site_label_2
_geom_bond_site_symmetry_2
_geom_bond_distance
_geom_bond_publ_flag
La1 O1 . 2.415(2) y
La1 O5 . 2.483(2) y
La1 O3 2_755 2.503(2) y
La1 O4 . 2.542(2) y
La1 O6 . 2.553(2) y
La1 N2 . 2.726(3) y
La1 N4 . 2.745(3) y
La1 N3 . 2.755(3) y
La1 N5 . 2.838(3) y
N1 C3 . 1.341(4) ?
N1 C5 . 1.442(4) ?
N1 C2 . 1.458(4) ?
N2 C20 . 1.324(5) ?
N2 C16 . 1.366(4) ?
N3 C11 . 1.322(4) ?
N3 C15 . 1.365(4) ?
N4 C23 . 1.322(5) ?
N4 C27 . 1.361(5) ?
N5 C32 . 1.311(5) ?
N5 C28 . 1.365(5) ?
N6 C37 . 1.344(4) ?
N6 C39 . 1.441(4) ?
N6 C36 . 1.461(4) ?
N7 O12 . 1.218(4) ?
N7 O11 . 1.221(4) ?
N7 O10 . 1.223(4) ?
O1 C1 . 1.260(4) ?
O2 C1 . 1.233(4) ?
O3 C3 . 1.245(4) ?
O3 La1 2_755 2.503(2) ?
O4 H1 . 0.893(10) ?
O4 H2 . 0.898(10) ?
O5 H3 . 0.903(10) ?
O5 H4 . 0.896(10) ?
O6 H5 . 0.897(10) ?
O6 H14 . 0.896(10) ?
O7 C35 . 1.243(4) ?
O8 C35 . 1.248(4) ?
O9 C37 . 1.237(4) ?
O13 H15 . 0.902(10) ?
O13 H16 . 0.901(10) ?
C1 C2 . 1.520(5) ?
C2 H2A . 0.9700 ?
C2 H2B . 0.9700 ?
C3 C4 . 1.492(5) ?
C4 H4A . 0.9600 ?
C4 H4B . 0.9600 ?
C4 H4C . 0.9600 ?
C5 C6 . 1.363(6) ?
C5 C10 . 1.364(6) ?
C6 C7 . 1.382(7) ?
C6 H6 . 0.9300 ?
C7 C8 . 1.350(9) ?
C7 H7 . 0.9300 ?
C8 C9 . 1.335(9) ?
C8 H8 . 0.9300 ?
C9 C10 . 1.394(7) ?
C9 H9 . 0.9300 ?
C10 H10 . 0.9300 ?
C11 C12 . 1.395(5) ?
C11 H11 . 0.9300 ?
C12 C13 . 1.358(6) ?
C12 H12 . 0.9300 ?
C13 C14 . 1.397(6) ?
C13 H13 . 0.9300 ?
C14 C15 . 1.409(5) ?
C14 C21 . 1.428(6) ?
C15 C16 . 1.432(5) ?
C16 C17 . 1.413(5) ?
C17 C18 . 1.401(6) ?
C17 C22 . 1.428(6) ?
C18 C19 . 1.352(6) ?
C18 H18 . 0.9300 ?
C19 C20 . 1.390(5) ?
C19 H19 . 0.9300 ?
C20 H20 . 0.9300 ?
C21 C22 . 1.340(6) ?
C21 H21 . 0.9300 ?
C22 H22 . 0.9300 ?
C23 C24 . 1.397(6) ?
C23 H23 . 0.9300 ?
C24 C25 . 1.350(7) ?
C24 H24 . 0.9300 ?
C25 C26 . 1.396(7) ?
C25 H25 . 0.9300 ?
C26 C27 . 1.419(5) ?
C26 C33 . 1.432(7) ?
C27 C28 . 1.429(6) ?
C28 C29 . 1.417(5) ?
C29 C30 . 1.391(7) ?
C29 C34 . 1.429(7) ?
C30 C31 . 1.350(7) ?
C30 H30 . 0.9300 ?
C31 C32 . 1.405(6) ?
C31 H31 . 0.9300 ?
C32 H32 . 0.9300 ?
C33 C34 . 1.326(8) ?
C33 H33 . 0.9300 ?
C34 H34 . 0.9300 ?
C35 C36 . 1.533(5) ?
C36 H36A . 0.9700 ?
C36 H36B . 0.9700 ?
C37 C38 . 1.497(5) ?
C38 H38A . 0.9600 ?
C38 H38B . 0.9600 ?
C38 H38C . 0.9600 ?
C39 C40 . 1.369(5) ?
C39 C44 . 1.383(5) ?
C40 C41 . 1.390(5) ?
C40 H40 . 0.9300 ?
C41 C42 . 1.378(6) ?
C41 H41 . 0.9300 ?
C42 C43 . 1.357(7) ?
C42 H42 . 0.9300 ?
C43 C44 . 1.391(6) ?
C43 H43 . 0.9300 ?
C44 H44 . 0.9300 ?

loop_
_geom_hbond_atom_site_label_D
_geom_hbond_atom_site_label_H
_geom_hbond_atom_site_label_A
_geom_hbond_site_symmetry_A
_geom_hbond_distance_DH
_geom_hbond_distance_HA
_geom_hbond_distance_DA
_geom_hbond_angle_DHA
O4 H1 O2 . 0.893(10) 2.002(15) 2.855(3) 159(3)
O4 H2 O7 . 0.898(10) 1.720(11) 2.616(3) 175(4)
O5 H3 O8 . 0.903(10) 1.706(14) 2.598(4) 169(4)
O5 H4 O10 2_666 0.896(10) 1.888(16) 2.760(4) 164(3)
O6 H5 O11 2_666 0.897(10) 1.879(17) 2.744(4) 161(4)
O6 H14 O9 1_655 0.896(10) 1.843(15) 2.719(3) 165(4)
O13 H15 O12 2_666 0.902(10) 2.015(12) 2.910(5) 172(3)
O13 H16 O2 1_565 0.901(10) 1.948(15) 2.825(4) 164(4)

loop_
_geom_torsion_atom_site_label_1
_geom_torsion_atom_site_label_2
_geom_torsion_atom_site_label_3
_geom_torsion_atom_site_label_4
_geom_torsion
O1 C1 C2 N1 177.6(3)
